data_5000336
loop_
_publ_author_name
'Seddon, Elisa J.'
'Yoo, Jae'
'Folting, Kirsten'
'Huffman, John C.'
'Hendrickson, David N.'
'Christou, George'

_publ_section_title
;
 Dinuclear and hexanuclear iron(III) carboxylate clusters with a
 bis(bipyridine) ligand: supramolecular aggregation of [Fe2O2] units to
 give a [Fe6O6] ladder structure&#x200A;&#x2020;
;
_journal_issue 20
_journal_name_full 'Journal of the Chemical Society, Dalton Transactions'
_journal_page_first 3640
_journal_paper_doi 10.1039/b004925p
_journal_year 2000
_chemical_formula_sum 'C22 H20 B2 F8 N4'
_chemical_formula_weight 514.037
_space_group_IT_number 2
_symmetry_cell_setting triclinic
_symmetry_space_group_name_Hall '-P 1'
_symmetry_space_group_name_H-M 'P -1'
_audit_creation_method 'minor manual editing of SDT2CIF v. 1.2 BETA  output'
_cell_angle_alpha 95.73(10)
_cell_angle_beta 105.82(11)
_cell_angle_gamma 90.06(5)
_cell_formula_units_Z 1
_cell_length_a 9.341(7)
_cell_length_b 11.460(14)
_cell_length_c 5.383(6)
_cell_measurement_reflns_used 10
_cell_measurement_temperature 173.
_cell_measurement_theta_max 10.47
_cell_measurement_theta_min 9.73
_cell_volume 551.4(11)
_computing_cell_refinement 'XTEL, local package'
_computing_data_collection 'NPS, local program'
_computing_data_reduction 'XTEL, local package'
_computing_molecular_graphics 'XTEL, local package'
_computing_publication_material 'XTEL, local package'
_computing_structure_refinement 'XTEL, local package'
_computing_structure_solution MULTAN78
_diffrn_ambient_temperature 173.
_diffrn_measured_fraction_theta_full 0
_diffrn_measured_fraction_theta_max 1
_diffrn_measurement_device_type 'refurbished Picker diffractometer'
_diffrn_measurement_method '\q/2\q scans'
_diffrn_radiation_type 'Mo K\a'
_diffrn_radiation_wavelength 0.71069
_diffrn_reflns_av_R_equivalents 0.097
_diffrn_reflns_limit_h_max 7
_diffrn_reflns_limit_h_min -11
_diffrn_reflns_limit_k_max 13
_diffrn_reflns_limit_k_min -13
_diffrn_reflns_limit_l_max 6
_diffrn_reflns_limit_l_min -6
_diffrn_reflns_number 4434
_diffrn_reflns_theta_full 0
_diffrn_reflns_theta_max 24.9983
_diffrn_reflns_theta_min 3.57475
_diffrn_standards_decay_% 19.8
_diffrn_standards_interval_count 500
_diffrn_standards_number 4
_exptl_absorpt_coefficient_mu 0.1394
_exptl_absorpt_correction_type none
_exptl_absorpt_process_details none
_exptl_crystal_colour colorless
_exptl_crystal_density_diffrn 1.548
_exptl_crystal_density_method 'not measured'
_exptl_crystal_description irregular
_exptl_crystal_F_000 262
_exptl_crystal_size_max .30
_exptl_crystal_size_mid .25
_exptl_crystal_size_min .25
_refine_diff_density_max 0.38
_refine_diff_density_min -0.47
_refine_ls_abs_structure_details none
_refine_ls_extinction_coef -0.000011(3)
_refine_ls_extinction_expression
;                                                                               
Larson, A. C. (1967).  Acta Cryst. 23, p. 664.  Eq. (3)                         
;
_refine_ls_extinction_method Zachariasen
_refine_ls_goodness_of_fit_ref 1.6417
_refine_ls_matrix_type full
_refine_ls_number_parameters 164
_refine_ls_number_reflns 866
_refine_ls_R_factor_gt 0.0707
_refine_ls_shift/su_max 0.078
_refine_ls_structure_factor_coef F
_refine_ls_weighting_details w^-1^=\s^2^(F)+(.07F)^2^
_refine_ls_weighting_scheme calc
_refine_ls_wR_factor_ref 0.0719
_reflns_number_gt 1016
_reflns_number_total 1943
_reflns_threshold_expression F^2^>2.33\s(F^2^)
_cod_data_source_file b004925p.txt
_cod_data_source_block MSC98127
_cod_database_code 5000336

loop_
_symmetry_equiv_pos_as_xyz
x,y,z
-x,-y,-z

loop_
_atom_site_label
_atom_site_type_symbol
_atom_site_fract_x
_atom_site_fract_y
_atom_site_fract_z
_atom_site_U_iso_or_equiv
_atom_site_adp_type
_atom_site_occupancy
_atom_site_disorder_group
_atom_site_disorder_assembly
B1 B 0.2303(7) 0.6797(7) 0.1845(13) 0.050(3) Uani 1 0 .
F2 F 0.1107(3) 0.6051(3) 0.1450(6) 0.0603(15) Uani 1 0 .
F3 F 0.3441(3) 0.6254(3) 0.1020(6) 0.0541(13) Uani 1 0 .
F4 F 0.2841(4) 0.7220(4) 0.4443(6) 0.0663(15) Uani 1 0 .
F5 F 0.1867(4) 0.7775(3) 0.0426(7) 0.0671(15) Uani 1 0 .
C6 C 0.9465(7) 1.0295(5) 0.3974(12) 0.056(3) Uani 1 0 .
C7 C 0.8115(6) 0.9527(5) 0.2605(11) 0.044(2) Uani 1 0 .
C8 C 0.6765(7) 0.9644(6) 0.3216(12) 0.053(3) Uani 1 0 .
C9 C 0.5574(7) 0.8922(6) 0.1860(12) 0.054(3) Uani 1 0 .
C10 C 0.5740(6) 0.8094(5) -0.0104(11) 0.044(2) Uani 1 0 .
C11 C 0.7120(6) 0.8031(5) -0.0552(10) 0.036(2) Uani 1 0 .
N12 N 0.8285(5) 0.8716(4) 0.0756(9) 0.0393(17) Uani 1 0 .
C13 C 0.7435(5) 0.7176(4) -0.2598(9) 0.0332(19) Uani 1 0 .
C14 C 0.6417(6) 0.6471(5) -0.4439(11) 0.043(2) Uani 1 0 .
C15 C 0.6856(6) 0.5764(5) -0.6356(10) 0.045(2) Uani 1 0 .
C16 C 0.8325(6) 0.5814(5) -0.6404(11) 0.041(2) Uani 1 0 .
C17 C 0.9328(6) 0.6513(5) -0.4529(11) 0.042(2) Uani 1 0 .
N18 N 0.8868(4) 0.7172(4) -0.2690(8) 0.0359(17) Uani 1 0 .
H1 H 0.9818 1.0488 0.2561 0.0783 Uiso 1 0 .
H2 H 0.9028 1.0955 0.468 0.0502 Uiso 1 0 .
H3 H 0.667 1.0205 0.4576 0.0788 Uiso 1 0 .
H4 H 0.4642 0.8996 0.2245 0.0802 Uiso 1 0 .
H5 H 0.4959 0.7563 -0.1071 0.0682 Uiso 1 0 .
H6 H 0.5408 0.6475 -0.4397 0.0669 Uiso 1 0 .
H7 H 0.6181 0.5225 -0.7568 0.0702 Uiso 1 0 .
H8 H 0.8599 0.5377 -0.779 0.0692 Uiso 1 0 .
H9 H 1.035 0.6522 -0.4489 0.0653 Uiso 1 0 .
H10 H 0.9579 0.7662 -0.1415 0.0626 Uiso 1 0 .

loop_
_atom_site_aniso_label
_atom_site_aniso_U_11
_atom_site_aniso_U_22
_atom_site_aniso_U_33
_atom_site_aniso_U_12
_atom_site_aniso_U_13
_atom_site_aniso_U_23
B1 0.031(6) 0.08(3) 0.042(5) 0.021(4) 0.021(3) 0.023(4)
F2 0.041(7) 0.08(3) 0.062(5) 0.0080(19) 0.0213(16) 0.016(2)
F3 0.037(6) 0.07(2) 0.057(4) 0.0191(17) 0.0188(15) -0.0045(19)
F4 0.049(8) 0.11(4) 0.040(3) 0.024(2) 0.0046(16) -0.009(2)
F5 0.057(9) 0.07(2) 0.072(5) 0.020(2) 0.0100(17) 0.025(2)
C6 0.060(10) 0.050(17) 0.054(5) 0.021(4) 0.007(3) 0.005(4)
C7 0.043(8) 0.037(13) 0.047(5) 0.011(3) 0.004(3) 0.010(3)
C8 0.058(10) 0.056(19) 0.051(5) 0.017(4) 0.022(3) 0.002(4)
C9 0.047(8) 0.07(2) 0.055(5) 0.012(4) 0.026(3) 0.003(4)
C10 0.040(7) 0.046(15) 0.048(5) -0.001(3) 0.017(3) 0.006(3)
C11 0.033(6) 0.039(13) 0.034(4) 0.011(3) 0.004(3) 0.013(3)
N12 0.034(6) 0.036(12) 0.046(4) 0.014(2) 0.007(2) 0.004(3)
C13 0.030(5) 0.036(12) 0.030(4) 0.013(3) 0.001(2) 0.005(3)
C14 0.037(7) 0.050(17) 0.043(5) 0.019(3) 0.008(3) 0.005(3)
C15 0.048(8) 0.040(14) 0.041(4) 0.010(3) 0.002(3) -0.001(3)
C16 0.041(7) 0.043(15) 0.041(4) 0.018(3) 0.011(3) 0.009(3)
C17 0.041(7) 0.043(14) 0.044(5) 0.019(3) 0.012(3) 0.011(3)
N18 0.034(6) 0.034(12) 0.038(4) 0.013(2) 0.007(2) 0.007(2)

loop_
_atom_type_symbol
_atom_type_description
_atom_type_scat_dispersion_real
_atom_type_scat_dispersion_imag
_atom_type_scat_source
F F 0.014 0.01 'International Tables Vol. IV (1974) Table 2.2B'
N N 0.004 0.003 'International Tables Vol. IV (1974) Table 2.2B'
C C 0.002 0.002 'International Tables Vol. IV (1974) Table 2.2B'
B B 0 0.001 'International Tables Vol. IV (1974) Table 2.2B'
H H 0 0 'International Tables Vol. IV (1974) Table 2.2B'

loop_
_geom_angle_atom_site_label_1
_geom_angle_atom_site_label_2
_geom_angle_atom_site_label_3
_geom_angle
_geom_angle_site_symmetry_1
_geom_angle_site_symmetry_2
_geom_angle_site_symmetry_3
_geom_angle_publ_flag
C7 N12 C11 118.5(5) . . . no
C13 N18 C17 122.9(5) . . . no
C6 C6 C7 111.7(7) 2_776 . . no
N12 C7 C6 116.1(5) . . . no
N12 C7 C8 121.2(6) . . . no
C6 C7 C8 122.7(5) . . . no
C7 C8 C9 119.7(6) . . . no
C8 C9 C10 119.2(5) . . . no
C9 C10 C11 117.2(6) . . . no
N12 C11 C10 124.1(5) . . . no
N12 C11 C13 113.7(4) . . . no
C10 C11 C13 122.2(5) . . . no
N18 C13 C11 115.1(5) . . . no
N18 C13 C14 118.3(5) . . . no
C11 C13 C14 126.5(5) . . . no
C13 C14 C15 120.4(5) . . . no
C14 C15 C16 119.2(6) . . . no
C15 C16 C17 119.5(5) . . . no
N18 C17 C16 119.8(5) . . . no
F2 B1 F3 111.2(6) . . . no
F2 B1 F4 111.3(5) . . . no
F2 B1 F5 109.2(5) . . . no
F3 B1 F4 109.1(5) . . . no
F3 B1 F5 108.4(5) . . . no
F4 B1 F5 107.5(6) . . . no

loop_
_geom_bond_atom_site_label_1
_geom_bond_atom_site_label_2
_geom_bond_distance
_geom_bond_site_symmetry_1
_geom_bond_site_symmetry_2
_geom_bond_publ_flag
F2 B1 1.366(9) . . no
F3 B1 1.384(6) . . no
F4 B1 1.387(8) . . no
F5 B1 1.417(7) . . no
N12 C7 1.337(7) . . no
N12 C11 1.331(7) . . no
N18 C13 1.351(6) . . no
N18 C17 1.349(6) . . no
C6 C6 1.497(10) . 2_776 no
C6 C7 1.509(9) . . no
C7 C8 1.388(8) . . no
C8 C9 1.372(9) . . no
C9 C10 1.393(8) . . no
C10 C11 1.374(7) . . no
C11 C13 1.492(7) . . no
C13 C14 1.366(8) . . no
C14 C15 1.396(8) . . no
C15 C16 1.380(8) . . no
C16 C17 1.362(8) . . no
